data_2237310
loop_
_publ_author_name
'Maloney, Sarah'
'Slawin, Alexandra M. Z.'
'Woollins, J. Derek'

_publ_section_title
;
 2,2-Dimethyl-2,3-dihydro-1<i>H</i>-perimidine
;
_journal_coeditor_code GG2107
_journal_issue 2
_journal_name_full 'Acta Crystallographica Section E'
_journal_page_first o246
_journal_paper_doi 10.1107/S1600536813000986
_journal_volume 69
_journal_year 2013
_chemical_formula_iupac 'C13 H14 N2'
_chemical_formula_moiety 'C13 H14 N2'
_chemical_formula_sum 'C13 H14 N2'
_chemical_formula_weight 198.27
_chemical_name_systematic
;
2,2-Dimethyl-2,3-dihydro-1<i>H</i>-perimidine
;
_space_group_IT_number 14
_symmetry_cell_setting monoclinic
_symmetry_space_group_name_Hall '-P 2ybc'
_symmetry_space_group_name_H-M 'P 1 21/c 1'
_atom_sites_solution_hydrogens geom
_atom_sites_solution_primary direct
_atom_sites_solution_secondary difmap
_cell_angle_alpha 90.0000
_cell_angle_beta 106.131(12)
_cell_angle_gamma 90.0000
_cell_formula_units_Z 8
_cell_length_a 16.261(10)
_cell_length_b 7.710(4)
_cell_length_c 17.483(10)
_cell_measurement_reflns_used 4713
_cell_measurement_temperature 93
_cell_measurement_theta_max 25.35
_cell_measurement_theta_min 2.41
_cell_volume 2106(2)
_computing_cell_refinement '<i>CrystalClear-SM Expert</i> (Rigaku, 2009)'
_computing_data_collection '<i>CrystalClear-SM Expert</i> (Rigaku, 2009)'
_computing_data_reduction '<i>CrystalClear-SM Expert</i> (Rigaku, 2009)'
_computing_molecular_graphics 'CrystalStructure (Rigaku, 2010)'
_computing_publication_material 'CrystalStructure (Rigaku, 2010)'
_computing_structure_refinement 'SHELXL97 (Sheldrick, 2008)'
_computing_structure_solution 'SIR2002 (Burla <i>et al.</i>, 2003)'
_diffrn_ambient_temperature 93
_diffrn_detector_area_resol_mean 14.629
_diffrn_measured_fraction_theta_full 0.997
_diffrn_measured_fraction_theta_max 0.997
_diffrn_measurement_device_type 'Rigaku Mercury70'
_diffrn_measurement_method \w
_diffrn_radiation_type 'Mo K\a'
_diffrn_radiation_wavelength 0.71075
_diffrn_reflns_av_R_equivalents 0.0721
_diffrn_reflns_limit_h_max 19
_diffrn_reflns_limit_h_min -19
_diffrn_reflns_limit_k_max 9
_diffrn_reflns_limit_k_min -9
_diffrn_reflns_limit_l_max 16
_diffrn_reflns_limit_l_min -20
_diffrn_reflns_number 12841
_diffrn_reflns_theta_full 25.10
_diffrn_reflns_theta_max 25.10
_diffrn_standards_number 0
_exptl_absorpt_coefficient_mu 0.075
_exptl_absorpt_correction_T_max 0.991
_exptl_absorpt_correction_T_min 0.706
_exptl_absorpt_correction_type multi-scan
_exptl_absorpt_process_details '(<i>REQAB</i>; Rigaku, 1998)'
_exptl_crystal_colour colorless
_exptl_crystal_density_diffrn 1.251
_exptl_crystal_density_method 'not measured'
_exptl_crystal_description prism
_exptl_crystal_F_000 848.00
_exptl_crystal_size_max 0.120
_exptl_crystal_size_mid 0.120
_exptl_crystal_size_min 0.120
_refine_diff_density_max 0.220
_refine_diff_density_min -0.240
_refine_ls_extinction_method none
_refine_ls_goodness_of_fit_ref 0.961
_refine_ls_hydrogen_treatment mixed
_refine_ls_number_parameters 287
_refine_ls_number_reflns 3743
_refine_ls_number_restraints 0
_refine_ls_R_factor_gt 0.0557
_refine_ls_shift/su_max 0.000
_refine_ls_structure_factor_coef Fsqd
_refine_ls_weighting_details 'w = 1/[\s^2^(Fo^2^)+(0.0447P)^2^] where P=(Fo^2^+2Fc^2^)/3'
_refine_ls_weighting_scheme calc
_refine_ls_wR_factor_ref 0.1332
_reflns_number_gt 2356
_reflns_number_total 3743
_reflns_threshold_expression F^2^>2\s(F^2^)
_cod_data_source_file gg2107.cif
_cod_data_source_block I
_cod_original_cell_volume 2105.6(19)
_cod_original_sg_symbol_H-M 'P 21/c'
_cod_database_code 2237310
_cod_database_fobs_code 2237310

loop_
_symmetry_equiv_pos_site_id
_symmetry_equiv_pos_as_xyz
1 +X,+Y,+Z
2 -X,1/2+Y,1/2-Z
3 -X,-Y,-Z
4 +X,1/2-Y,1/2+Z

loop_
_atom_site_type_symbol
_atom_site_label
_atom_site_fract_x
_atom_site_fract_y
_atom_site_fract_z
_atom_site_U_iso_or_equiv
_atom_site_adp_type
_atom_site_calc_flag
_atom_site_refinement_flags
_atom_site_occupancy
_atom_site_symmetry_multiplicity
N N1 0.74130(13) 0.4938(3) 0.32012(12) 0.0251(5) Uani d . 1.0 4
N N9 0.72027(13) 0.4474(3) 0.44670(12) 0.0253(5) Uani d . 1.0 4
C C1 0.67357(15) 0.6139(3) 0.29931(14) 0.0239(6) Uani d . 1.0 4
C C2 0.65289(15) 0.7024(3) 0.22781(14) 0.0257(6) Uani d . 1.0 4
C C3 0.58887(16) 0.8304(3) 0.21297(15) 0.0293(6) Uani d . 1.0 4
C C4 0.54615(16) 0.8709(3) 0.26806(15) 0.0276(6) Uani d . 1.0 4
C C5 0.56482(15) 0.7808(3) 0.34165(14) 0.0245(6) Uani d . 1.0 4
C C6 0.52239(16) 0.8170(3) 0.40084(15) 0.0296(7) Uani d . 1.0 4
C C7 0.54224(15) 0.7241(3) 0.47065(15) 0.0304(7) Uani d . 1.0 4
C C8 0.60553(16) 0.5958(3) 0.48627(15) 0.0280(6) Uani d . 1.0 4
C C9 0.64967(15) 0.5602(3) 0.43120(14) 0.0240(6) Uani d . 1.0 4
C C10 0.62879(15) 0.6508(3) 0.35711(14) 0.0225(6) Uani d . 1.0 4
C C11 0.73892(16) 0.3581(3) 0.37924(14) 0.0255(6) Uani d . 1.0 4
C C12 0.82772(15) 0.2789(3) 0.40713(15) 0.0301(7) Uani d . 1.0 4
C C13 0.67145(15) 0.2193(3) 0.34472(14) 0.0286(7) Uani d . 1.0 4
H H2 0.6818 0.6768 0.1888 0.0309 Uiso calc R 1.0 4
H H3 0.5749 0.8904 0.1636 0.0351 Uiso calc R 1.0 4
H H4 0.5039 0.9595 0.2569 0.0331 Uiso calc R 1.0 4
H H6 0.4802 0.9056 0.3921 0.0355 Uiso calc R 1.0 4
H H7 0.5123 0.7475 0.5091 0.0364 Uiso calc R 1.0 4
H H8 0.6181 0.5331 0.5349 0.0336 Uiso calc R 1.0 4
H H12A 0.8692 0.3688 0.4320 0.0361 Uiso calc R 1.0 4
H H12B 0.8434 0.2296 0.3614 0.0361 Uiso calc R 1.0 4
H H12C 0.8280 0.1872 0.4460 0.0361 Uiso calc R 1.0 4
H H13A 0.6846 0.1634 0.2992 0.0343 Uiso calc R 1.0 4
H H13B 0.6148 0.2735 0.3272 0.0343 Uiso calc R 1.0 4
H H13C 0.6718 0.1322 0.3856 0.0343 Uiso calc R 1.0 4
H H9n 0.7242(16) 0.381(3) 0.4888(15) 0.035(8) Uiso d . 1.0 4
H H1n 0.7596(16) 0.455(3) 0.2770(16) 0.043(8) Uiso d . 1.0 4
N N21 0.95216(13) 0.2662(3) 0.72018(12) 0.0237(5) Uani d . 1.0 4
N N29 1.01370(14) 0.0717(3) 0.64843(12) 0.0240(5) Uani d . 1.0 4
C C21 0.86940(15) 0.2322(3) 0.67450(13) 0.0213(6) Uani d . 1.0 4
C C22 0.79708(15) 0.3089(3) 0.68648(14) 0.0236(6) Uani d . 1.0 4
C C23 0.71473(16) 0.2555(3) 0.64207(14) 0.0255(6) Uani d . 1.0 4
C C24 0.70369(15) 0.1272(3) 0.58569(14) 0.0259(6) Uani d . 1.0 4
C C25 0.77628(15) 0.0457(3) 0.57089(14) 0.0222(6) Uani d . 1.0 4
C C26 0.76848(16) -0.0902(3) 0.51485(14) 0.0267(6) Uani d . 1.0 4
C C27 0.84036(16) -0.1676(3) 0.50372(14) 0.0277(6) Uani d . 1.0 4
C C28 0.92278(16) -0.1122(3) 0.54540(14) 0.0252(6) Uani d . 1.0 4
C C29 0.93299(15) 0.0203(3) 0.60052(14) 0.0225(6) Uani d . 1.0 4
C C30 0.85910(15) 0.1007(3) 0.61425(13) 0.0200(6) Uani d . 1.0 4
C C31 1.02152(15) 0.2496(3) 0.68135(14) 0.0235(6) Uani d . 1.0 4
C C32 1.10655(15) 0.2637(3) 0.74320(15) 0.0303(7) Uani d . 1.0 4
C C33 1.01217(16) 0.3872(3) 0.61631(14) 0.0281(7) Uani d . 1.0 4
H H21n 0.9598(16) 0.359(3) 0.7505(15) 0.033(8) Uiso d . 1.0 4
H H29n 1.0552(17) 0.048(3) 0.6295(15) 0.039(9) Uiso d . 1.0 4
H H22 0.8030 0.3983 0.7250 0.0283 Uiso calc R 1.0 4
H H23 0.6659 0.3094 0.6514 0.0305 Uiso calc R 1.0 4
H H24 0.6476 0.0928 0.5566 0.0311 Uiso calc R 1.0 4
H H26 0.7133 -0.1279 0.4848 0.0320 Uiso calc R 1.0 4
H H27 0.8341 -0.2608 0.4670 0.0332 Uiso calc R 1.0 4
H H28 0.9716 -0.1657 0.5357 0.0303 Uiso calc R 1.0 4
H H32A 1.1527 0.2410 0.7185 0.0364 Uiso calc R 1.0 4
H H32B 1.1093 0.1785 0.7854 0.0364 Uiso calc R 1.0 4
H H32C 1.1131 0.3807 0.7660 0.0364 Uiso calc R 1.0 4
H H33A 1.0152 0.5030 0.6401 0.0337 Uiso calc R 1.0 4
H H33B 0.9568 0.3729 0.5763 0.0337 Uiso calc R 1.0 4
H H33C 1.0584 0.3738 0.5909 0.0337 Uiso calc R 1.0 4

loop_
_atom_site_aniso_label
_atom_site_aniso_U_11
_atom_site_aniso_U_22
_atom_site_aniso_U_33
_atom_site_aniso_U_12
_atom_site_aniso_U_13
_atom_site_aniso_U_23
N1 0.0277(14) 0.0244(11) 0.0255(13) 0.0014(10) 0.0114(11) 0.0024(10)
N9 0.0296(14) 0.0263(12) 0.0200(13) 0.0024(10) 0.0065(11) 0.0030(10)
C1 0.0197(15) 0.0222(13) 0.0300(15) -0.0044(11) 0.0073(12) -0.0033(11)
C2 0.0266(16) 0.0271(13) 0.0236(14) -0.0037(12) 0.0072(13) -0.0006(11)
C3 0.0304(16) 0.0283(14) 0.0254(15) -0.0047(12) 0.0016(13) 0.0028(11)
C4 0.0243(15) 0.0222(13) 0.0338(16) -0.0018(11) 0.0038(13) 0.0008(12)
C5 0.0197(14) 0.0227(13) 0.0301(15) -0.0053(11) 0.0049(12) -0.0033(11)
C6 0.0227(15) 0.0279(14) 0.0383(17) 0.0020(12) 0.0087(14) -0.0029(12)
C7 0.0278(16) 0.0334(15) 0.0337(16) -0.0032(12) 0.0149(14) -0.0030(12)
C8 0.0292(16) 0.0295(14) 0.0283(16) -0.0024(12) 0.0130(13) 0.0012(11)
C9 0.0257(16) 0.0211(13) 0.0245(15) -0.0055(11) 0.0063(13) -0.0012(10)
C10 0.0202(15) 0.0199(12) 0.0264(14) -0.0047(11) 0.0050(12) -0.0019(11)
C11 0.0246(15) 0.0269(13) 0.0246(15) -0.0007(11) 0.0062(13) -0.0006(11)
C12 0.0272(16) 0.0318(14) 0.0316(16) -0.0002(12) 0.0088(13) 0.0015(12)
C13 0.0280(16) 0.0259(13) 0.0313(16) -0.0016(12) 0.0071(13) 0.0013(11)
N21 0.0212(13) 0.0263(12) 0.0237(13) -0.0023(10) 0.0066(11) -0.0048(9)
N29 0.0204(13) 0.0239(11) 0.0271(13) 0.0013(10) 0.0054(11) -0.0041(9)
C21 0.0203(15) 0.0220(13) 0.0213(14) -0.0019(11) 0.0055(12) 0.0038(10)
C22 0.0233(15) 0.0251(13) 0.0227(14) -0.0007(11) 0.0069(12) -0.0021(11)
C23 0.0249(16) 0.0282(14) 0.0260(15) 0.0025(11) 0.0115(13) 0.0073(11)
C24 0.0190(15) 0.0329(14) 0.0261(15) -0.0030(11) 0.0068(13) 0.0047(12)
C25 0.0204(15) 0.0250(13) 0.0219(14) -0.0015(11) 0.0071(12) 0.0049(11)
C26 0.0244(15) 0.0253(13) 0.0285(16) -0.0070(11) 0.0043(13) -0.0015(11)
C27 0.0318(17) 0.0213(13) 0.0303(16) -0.0042(12) 0.0092(13) -0.0050(11)
C28 0.0256(16) 0.0239(13) 0.0274(15) -0.0005(11) 0.0093(13) -0.0021(11)
C29 0.0213(15) 0.0234(13) 0.0233(14) -0.0014(11) 0.0069(12) 0.0034(11)
C30 0.0229(15) 0.0168(12) 0.0212(14) -0.0017(11) 0.0078(12) 0.0034(10)
C31 0.0197(15) 0.0251(13) 0.0264(14) -0.0018(11) 0.0074(12) -0.0033(11)
C32 0.0227(15) 0.0332(14) 0.0351(16) -0.0022(12) 0.0081(13) -0.0054(12)
C33 0.0278(16) 0.0281(14) 0.0297(16) -0.0033(12) 0.0102(13) -0.0024(11)

loop_
_atom_type_symbol
_atom_type_description
_atom_type_scat_dispersion_real
_atom_type_scat_dispersion_imag
_atom_type_scat_source
C C 0.0033 0.0016
;
International Tables for Crystallography
(1992, Vol. C, Tables 4.2.6.8 and 6.1.1.4)
;
H H 0.0000 0.0000
;
International Tables for Crystallography
(1992, Vol. C, Table 6.1.1.4)
;
N N 0.0061 0.0033
;
International Tables for Crystallography
(1992, Vol. C, Tables 4.2.6.8 and 6.1.1.4)
;

loop_
_geom_angle_atom_site_label_1
_geom_angle_atom_site_label_2
_geom_angle_atom_site_label_3
_geom_angle
_geom_angle_publ_flag
C1 N1 C11 118.4(3) no
C9 N9 C11 118.37(19) no
N1 C1 C2 122.4(3) no
N1 C1 C10 117.7(2) no
C2 C1 C10 119.9(2) no
C1 C2 C3 119.7(3) no
C2 C3 C4 121.6(3) no
C3 C4 C5 120.2(3) no
C4 C5 C6 122.6(3) no
C4 C5 C10 118.7(3) no
C6 C5 C10 118.6(3) no
C5 C6 C7 120.2(3) no
C6 C7 C8 121.4(3) no
C7 C8 C9 120.1(3) no
N9 C9 C8 123.0(2) no
N9 C9 C10 117.0(3) no
C8 C9 C10 119.8(2) no
C1 C10 C5 119.9(2) no
C1 C10 C9 120.3(2) no
C5 C10 C9 119.8(3) no
N1 C11 N9 106.33(18) no
N1 C11 C12 107.6(3) no
N1 C11 C13 111.97(18) no
N9 C11 C12 108.72(19) no
N9 C11 C13 111.0(3) no
C12 C11 C13 111.01(19) no
C21 N21 C31 117.6(2) no
C29 N29 C31 117.32(19) no
N21 C21 C22 124.2(2) no
N21 C21 C30 116.9(3) no
C22 C21 C30 118.8(2) no
C21 C22 C23 120.6(3) no
C22 C23 C24 121.4(3) no
C23 C24 C25 119.9(2) no
C24 C25 C26 122.2(2) no
C24 C25 C30 119.0(2) no
C26 C25 C30 118.8(3) no
C25 C26 C27 120.2(2) no
C26 C27 C28 121.5(3) no
C27 C28 C29 120.0(3) no
N29 C29 C28 122.4(3) no
N29 C29 C30 117.9(2) no
C28 C29 C30 119.6(2) no
C21 C30 C25 120.2(3) no
C21 C30 C29 119.7(2) no
C25 C30 C29 120.0(2) no
N21 C31 N29 105.38(19) no
N21 C31 C32 109.3(2) no
N21 C31 C33 110.55(19) no
N29 C31 C32 108.00(18) no
N29 C31 C33 111.9(2) no
C32 C31 C33 111.4(2) no
C1 N1 H1n 114.0(14) no
C11 N1 H1n 114.2(15) no
C9 N9 H9n 112.7(18) no
C11 N9 H9n 114.5(17) no
C1 C2 H2 120.147 no
C3 C2 H2 120.144 no
C2 C3 H3 119.198 no
C4 C3 H3 119.197 no
C3 C4 H4 119.883 no
C5 C4 H4 119.895 no
C5 C6 H6 119.925 no
C7 C6 H6 119.912 no
C6 C7 H7 119.315 no
C8 C7 H7 119.307 no
C7 C8 H8 119.937 no
C9 C8 H8 119.924 no
C11 C12 H12A 109.477 no
C11 C12 H12B 109.468 no
C11 C12 H12C 109.472 no
H12A C12 H12B 109.474 no
H12A C12 H12C 109.472 no
H12B C12 H12C 109.463 no
C11 C13 H13A 109.472 no
C11 C13 H13B 109.473 no
C11 C13 H13C 109.473 no
H13A C13 H13B 109.459 no
H13A C13 H13C 109.477 no
H13B C13 H13C 109.473 no
C21 N21 H21n 116.9(16) no
C31 N21 H21n 110.5(18) no
C29 N29 H29n 114.8(16) no
C31 N29 H29n 111.0(16) no
C21 C22 H22 119.693 no
C23 C22 H22 119.705 no
C22 C23 H23 119.309 no
C24 C23 H23 119.313 no
C23 C24 H24 120.020 no
C25 C24 H24 120.040 no
C25 C26 H26 119.885 no
C27 C26 H26 119.879 no
C26 C27 H27 119.268 no
C28 C27 H27 119.271 no
C27 C28 H28 120.016 no
C29 C28 H28 120.012 no
C31 C32 H32A 109.469 no
C31 C32 H32B 109.478 no
C31 C32 H32C 109.473 no
H32A C32 H32B 109.470 no
H32A C32 H32C 109.469 no
H32B C32 H32C 109.468 no
C31 C33 H33A 109.483 no
C31 C33 H33B 109.470 no
C31 C33 H33C 109.475 no
H33A C33 H33B 109.464 no
H33A C33 H33C 109.468 no
H33B C33 H33C 109.468 no

loop_
_geom_bond_atom_site_label_1
_geom_bond_atom_site_label_2
_geom_bond_distance
_geom_bond_publ_flag
N1 C1 1.407(3) no
N1 C11 1.479(4) no
N9 C9 1.406(3) no
N9 C11 1.468(4) no
C1 C2 1.381(4) no
C1 C10 1.429(4) no
C2 C3 1.405(4) no
C3 C4 1.371(5) no
C4 C5 1.418(4) no
C5 C6 1.422(4) no
C5 C10 1.416(4) no
C6 C7 1.374(4) no
C7 C8 1.398(4) no
C8 C9 1.379(4) no
C9 C10 1.427(4) no
C11 C12 1.518(4) no
C11 C13 1.532(4) no
N21 C21 1.386(3) no
N21 C31 1.475(4) no
N29 C29 1.404(3) no
N29 C31 1.480(3) no
C21 C22 1.383(4) no
C21 C30 1.438(3) no
C22 C23 1.410(4) no
C23 C24 1.373(4) no
C24 C25 1.423(4) no
C25 C26 1.416(4) no
C25 C30 1.414(3) no
C26 C27 1.374(4) no
C27 C28 1.402(4) no
C28 C29 1.382(4) no
C29 C30 1.430(4) no
C31 C32 1.504(3) no
C31 C33 1.531(4) no
N1 H1n 0.93(3) no
N9 H9n 0.88(3) no
C2 H2 0.950 no
C3 H3 0.950 no
C4 H4 0.950 no
C6 H6 0.950 no
C7 H7 0.950 no
C8 H8 0.950 no
C12 H12A 0.980 no
C12 H12B 0.980 no
C12 H12C 0.980 no
C13 H13A 0.980 no
C13 H13B 0.980 no
C13 H13C 0.980 no
N21 H21n 0.88(3) no
N29 H29n 0.85(3) no
C22 H22 0.950 no
C23 H23 0.950 no
C24 H24 0.950 no
C26 H26 0.950 no
C27 H27 0.950 no
C28 H28 0.950 no
C32 H32A 0.980 no
C32 H32B 0.980 no
C32 H32C 0.980 no
C33 H33A 0.980 no
C33 H33B 0.980 no
C33 H33C 0.980 no

loop_
_geom_contact_atom_site_label_1
_geom_contact_atom_site_label_2
_geom_contact_distance
_geom_contact_site_symmetry_2
_geom_contact_publ_flag
N1 C9 2.804(4) . no
N9 C1 2.789(4) . no
C1 C4 2.808(4) . no
C1 C13 3.147(4) . no
C2 C5 2.822(4) . no
C3 C10 2.789(4) . no
C5 C8 2.817(4) . no
C6 C9 2.806(4) . no
C7 C10 2.791(4) . no
C9 C13 3.101(4) . no
C10 C11 2.840(4) . no
C10 C13 3.418(4) . no
N21 C29 2.776(4) . no
N29 C21 2.800(4) . no
C21 C24 2.829(4) . no
C21 C33 3.028(4) . no
C22 C25 2.817(4) . no
C23 C30 2.794(4) . no
C25 C28 2.819(4) . no
C26 C29 2.810(4) . no
C27 C30 2.789(4) . no
C29 C33 3.089(4) . no
C30 C31 2.819(4) . no
C30 C33 3.321(4) . no
N1 C22 3.593(4) 4_554 no
N1 C23 3.581(4) 4_554 no
N1 C32 3.516(4) 3_766 no
N9 C24 3.526(4) . no
N9 C27 3.541(4) 1_565 no
C4 C13 3.413(4) 1_565 no
C8 C26 3.521(4) 1_565 no
C9 C26 3.401(4) 1_565 no
C13 C4 3.413(4) 1_545 no
N21 N29 3.229(3) 2_756 no
N29 N21 3.229(3) 2_746 no
C22 N1 3.593(4) 4_555 no
C23 N1 3.581(4) 4_555 no
C24 N9 3.526(4) . no
C26 C8 3.521(4) 1_545 no
C26 C9 3.401(4) 1_545 no
C27 N9 3.541(4) 1_545 no
C29 C32 3.573(4) 2_746 no
C30 C32 3.535(4) 2_746 no
C32 N1 3.516(4) 3_766 no
C32 C29 3.573(4) 2_756 no
C32 C30 3.535(4) 2_756 no
N1 H2 2.6386 . no
N1 H12A 2.6111 . no
N1 H12B 2.6002 . no
N1 H12C 3.2706 . no
N1 H13A 2.6998 . no
N1 H13B 2.6978 . no
N1 H13C 3.3294 . no
N1 H9n 3.16(3) . no
N9 H8 2.6451 . no
N9 H12A 2.5773 . no
N9 H12B 3.2719 . no
N9 H12C 2.6654 . no
N9 H13A 3.3094 . no
N9 H13B 2.6666 . no
N9 H13C 2.6832 . no
N9 H1n 3.20(3) . no
C1 H3 3.2611 . no
C1 H13A 3.4788 . no
C1 H13B 2.8816 . no
C2 H4 3.2775 . no
C2 H1n 2.56(3) . no
C4 H2 3.2743 . no
C4 H6 2.6865 . no
C5 H3 3.2735 . no
C5 H7 3.2793 . no
C6 H4 2.6848 . no
C6 H8 3.2684 . no
C8 H6 3.2718 . no
C8 H9n 2.53(3) . no
C9 H7 3.2583 . no
C9 H13B 2.8178 . no
C9 H13C 3.4372 . no
C10 H2 3.2938 . no
C10 H4 3.2984 . no
C10 H6 3.3005 . no
C10 H8 3.2887 . no
C10 H13B 2.9537 . no
C10 H9n 3.17(3) . no
C10 H1n 3.23(3) . no
C12 H13A 2.7073 . no
C12 H13B 3.3548 . no
C12 H13C 2.7058 . no
C12 H9n 2.61(3) . no
C12 H1n 2.61(3) . no
C13 H12A 3.3566 . no
C13 H12B 2.7297 . no
C13 H12C 2.6775 . no
C13 H9n 2.73(3) . no
C13 H1n 2.77(3) . no
H2 H3 2.3459 . no
H2 H1n 2.4150 . no
H3 H4 2.3076 . no
H4 H6 2.5325 . no
H6 H7 2.3131 . no
H7 H8 2.3375 . no
H8 H9n 2.4025 . no
H12A H13C 3.5835 . no
H12A H9n 2.8024 . no
H12A H1n 2.8756 . no
H12B H13A 2.5585 . no
H12B H13C 3.0303 . no
H12B H9n 3.5319 . no
H12B H1n 2.4339 . no
H12C H13A 2.9546 . no
H12C H13B 3.5735 . no
H12C H13C 2.5009 . no
H12C H9n 2.5185 . no
H12C H1n 3.5197 . no
H13A H1n 2.6343 . no
H13B H9n 3.0071 . no
H13B H1n 3.0686 . no
H13C H9n 2.6096 . no
N21 H29n 3.10(3) . no
N21 H22 2.6543 . no
N21 H32A 3.2749 . no
N21 H32B 2.5816 . no
N21 H32C 2.6660 . no
N21 H33A 2.6732 . no
N21 H33B 2.6669 . no
N21 H33C 3.3100 . no
N29 H21n 3.12(3) . no
N29 H28 2.6364 . no
N29 H32A 2.6025 . no
N29 H32B 2.6007 . no
N29 H32C 3.2663 . no
N29 H33A 3.3292 . no
N29 H33B 2.6812 . no
N29 H33C 2.7158 . no
C21 H23 3.2755 . no
C21 H33A 3.3374 . no
C21 H33B 2.7385 . no
C22 H21n 2.60(3) . no
C22 H24 3.2822 . no
C24 H22 3.2747 . no
C24 H26 2.6750 . no
C25 H23 3.2772 . no
C25 H27 3.2739 . no
C26 H24 2.6798 . no
C26 H28 3.2725 . no
C28 H29n 2.56(3) . no
C28 H26 3.2757 . no
C29 H27 3.2628 . no
C29 H33B 2.7948 . no
C29 H33C 3.4368 . no
C30 H21n 3.19(3) . no
C30 H29n 3.15(3) . no
C30 H22 3.2913 . no
C30 H24 3.3044 . no
C30 H26 3.2958 . no
C30 H28 3.2927 . no
C30 H33B 2.8207 . no
C32 H21n 2.54(3) . no
C32 H29n 2.55(3) . no
C32 H33A 2.7154 . no
C32 H33B 3.3464 . no
C32 H33C 2.6955 . no
C33 H21n 2.72(3) . no
C33 H29n 2.70(3) . no
C33 H32A 2.7227 . no
C33 H32B 3.3512 . no
C33 H32C 2.6755 . no
H21n H22 2.4816 . no
H21n H32A 3.4591 . no
H21n H32B 2.7206 . no
H21n H32C 2.4382 . no
H21n H33A 2.5955 . no
H21n H33B 3.0340 . no
H21n H33C 3.5867 . no
H29n H28 2.4525 . no
H29n H32A 2.4030 . no
H29n H32B 2.8080 . no
H29n H32C 3.4507 . no
H29n H33A 3.5809 . no
H29n H33B 2.9771 . no
H29n H33C 2.6048 . no
H22 H23 2.3458 . no
H23 H24 2.3130 . no
H24 H26 2.5211 . no
H26 H27 2.3115 . no
H27 H28 2.3423 . no
H32A H33A 3.0419 . no
H32A H33B 3.5989 . no
H32A H33C 2.5440 . no
H32B H33A 3.5913 . no
H32B H33C 3.5996 . no
H32C H33A 2.5146 . no
H32C H33B 3.5739 . no
H32C H33C 2.9414 . no
N1 H27 3.2088 1_565 no
N1 H32A 2.8729 3_766 no
N1 H32C 3.2841 3_766 no
N1 H33C 3.3541 3_766 no
N9 H26 3.3501 1_565 no
N9 H27 2.8726 1_565 no
C1 H4 3.0226 2_645 no
C1 H27 3.4768 1_565 no
C1 H32A 3.1334 3_766 no
C2 H4 3.2340 2_645 no
C2 H6 3.4343 2_645 no
C2 H32A 3.0689 3_766 no
C3 H4 3.3428 2_645 no
C3 H7 3.4852 4_564 no
C3 H8 3.4420 4_564 no
C3 H13A 3.1595 1_565 no
C3 H13B 3.2186 2_655 no
C3 H23 3.3451 4_564 no
C4 H4 3.2736 2_645 no
C4 H13A 3.1260 1_565 no
C4 H13B 3.3632 1_565 no
C4 H13B 2.7866 2_655 no
C4 H13C 3.1820 1_565 no
C5 H4 3.0475 2_645 no
C5 H13B 3.5298 2_655 no
C5 H13C 3.1957 1_565 no
C5 H26 3.0389 1_565 no
C6 H13C 3.4981 1_565 no
C6 H23 3.0985 3_666 no
C6 H24 3.1342 3_666 no
C6 H26 3.0731 1_565 no
C7 H3 3.3823 4_565 no
C7 H8 3.2563 3_666 no
C7 H23 3.4722 3_666 no
C7 H24 3.4416 1_565 no
C7 H24 3.3068 3_666 no
C7 H26 2.9531 1_565 no
C8 H3 3.2750 4_565 no
C8 H7 3.2821 3_666 no
C8 H23 3.5491 . no
C8 H26 2.7632 1_565 no
C9 H26 2.6822 1_565 no
C9 H27 3.2013 1_565 no
C10 H4 2.9010 2_645 no
C10 H26 2.8428 1_565 no
C10 H27 3.4259 1_565 no
C11 H27 3.4733 1_565 no
C12 H29n 3.33(3) 3_756 no
C12 H22 3.3848 4_554 no
C12 H28 3.2555 3_756 no
C12 H33A 3.3470 3_766 no
C12 H33B 3.1989 . no
C12 H33C 3.2500 3_766 no
C13 H4 3.3865 1_545 no
C13 H4 3.4499 2_645 no
C13 H22 3.5020 4_554 no
C13 H23 3.3636 4_554 no
C13 H26 3.5643 . no
H2 H6 3.3533 2_645 no
H2 H8 3.4300 4_564 no
H2 C23 3.5084 4_554 no
H2 C24 3.0379 4_554 no
H2 C25 3.3639 4_554 no
H2 C32 3.3457 3_766 no
H2 H24 3.0432 4_554 no
H2 H32A 2.8014 3_766 no
H2 H32B 3.4840 3_766 no
H2 H32C 3.2366 3_766 no
H3 C7 3.3823 4_564 no
H3 C8 3.2750 4_564 no
H3 H7 2.8157 4_564 no
H3 H8 2.6041 4_564 no
H3 H13A 3.2995 1_565 no
H3 H13B 3.2593 2_655 no
H3 H23 2.7873 4_564 no
H4 C1 3.0226 2_655 no
H4 C2 3.2340 2_655 no
H4 C3 3.3428 2_655 no
H4 C4 3.2736 2_655 no
H4 C5 3.0475 2_655 no
H4 C10 2.9010 2_655 no
H4 C13 3.3865 1_565 no
H4 C13 3.4499 2_655 no
H4 H13A 3.2321 1_565 no
H4 H13B 3.0647 1_565 no
H4 H13B 2.5235 2_655 no
H4 H13C 3.2978 1_565 no
H6 C2 3.4343 2_655 no
H6 H2 3.3533 2_655 no
H6 H7 3.1679 3_676 no
H6 C23 3.3009 3_666 no
H6 C24 3.1308 3_666 no
H6 H23 2.8223 3_666 no
H6 H24 2.4821 3_666 no
H7 C3 3.4852 4_565 no
H7 C8 3.2821 3_666 no
H7 H3 2.8157 4_565 no
H7 H6 3.1679 3_676 no
H7 H8 2.9778 3_666 no
H7 C24 3.5757 3_666 no
H7 H23 3.4557 3_666 no
H7 H24 3.4063 1_565 no
H7 H24 2.8182 3_666 no
H7 H26 3.5435 1_565 no
H8 C3 3.4420 4_565 no
H8 C7 3.2563 3_666 no
H8 H2 3.4300 4_565 no
H8 H3 2.6041 4_565 no
H8 H7 2.9778 3_666 no
H8 C23 2.9872 . no
H8 C24 3.4399 . no
H8 H23 2.6159 . no
H8 H24 3.4350 . no
H8 H26 3.2782 1_565 no
H12A C33 3.4131 . no
H12A C33 2.9801 3_766 no
H12A H27 3.0090 1_565 no
H12A H28 2.9433 3_756 no
H12A H33A 2.7227 3_766 no
H12A H33B 2.5307 . no
H12A H33B 3.4961 3_766 no
H12A H33C 3.5273 . no
H12A H33C 2.3971 3_766 no
H12B N21 3.4143 4_554 no
H12B N29 3.3243 3_756 no
H12B C21 3.4228 4_554 no
H12B C22 2.9547 4_554 no
H12B H21n 3.1389 4_554 no
H12B H29n 2.6812 3_756 no
H12B H22 2.4947 4_554 no
H12B H28 3.0861 3_756 no
H12B H33A 3.0943 3_766 no
H12B H33C 3.4433 3_766 no
H12C C25 2.7718 . no
H12C C26 2.7575 . no
H12C C27 2.9033 . no
H12C C28 3.0393 . no
H12C C29 3.0507 . no
H12C C30 2.9201 . no
H12C H29n 3.1687 3_756 no
H12C H26 3.2466 . no
H12C H27 3.4716 . no
H12C H28 3.1900 3_756 no
H12C H33B 2.9969 . no
H13A C3 3.1595 1_545 no
H13A C4 3.1260 1_545 no
H13A H3 3.2995 1_545 no
H13A H4 3.2321 1_545 no
H13A C22 3.0453 4_554 no
H13A C23 2.9871 4_554 no
H13A H22 2.6455 4_554 no
H13A H23 2.5254 4_554 no
H13B C3 3.2186 2_645 no
H13B C4 3.3632 1_545 no
H13B C4 2.7866 2_645 no
H13B C5 3.5298 2_645 no
H13B H3 3.2593 2_645 no
H13B H4 3.0647 1_545 no
H13B H4 2.5235 2_645 no
H13B H23 3.4602 4_554 no
H13C C4 3.1820 1_545 no
H13C C5 3.1957 1_545 no
H13C C6 3.4981 1_545 no
H13C H4 3.2978 1_545 no
H13C C24 3.3904 . no
H13C C25 3.2808 . no
H13C C26 2.9227 . no
H13C H24 3.1356 . no
H13C H26 2.6146 . no
H9n C22 3.37(3) . no
H9n C23 2.89(3) . no
H9n C24 2.67(3) . no
H9n C25 2.96(3) . no
H9n C30 3.41(3) . no
H9n H23 3.2829 . no
H9n H24 2.9522 . no
H9n H27 3.3681 1_565 no
H1n C21 3.20(3) 4_554 no
H1n C22 2.75(3) 4_554 no
H1n C23 2.79(3) 4_554 no
H1n C24 3.27(3) 4_554 no
H1n C32 3.16(3) 3_766 no
H1n H22 3.0137 4_554 no
H1n H23 3.0707 4_554 no
H1n H32A 2.7368 3_766 no
H1n H32C 2.7066 3_766 no
H1n H33A 3.5589 3_766 no
H1n H33C 3.4702 3_766 no
N21 H12B 3.4143 4_555 no
N21 H21n 3.43(3) 2_746 no
N21 H29n 3.44(3) 2_756 no
N21 H32B 3.3261 2_756 no
N21 H32C 3.1878 2_746 no
N21 H33A 3.1063 2_746 no
N29 H12B 3.3243 3_756 no
N29 H21n 2.36(3) 2_746 no
N29 H22 3.4504 2_746 no
N29 H28 3.3733 3_756 no
N29 H32C 3.2210 2_746 no
C21 H12B 3.4228 4_555 no
C21 H1n 3.20(3) 4_555 no
C21 H32B 3.5102 2_756 no
C21 H32C 2.8885 2_746 no
C22 H12B 2.9547 4_555 no
C22 H13A 3.0453 4_555 no
C22 H9n 3.37(3) . no
C22 H1n 2.75(3) 4_555 no
C22 H32B 3.2046 2_756 no
C23 H2 3.5084 4_555 no
C23 H6 3.3009 3_666 no
C23 H8 2.9872 . no
C23 H13A 2.9871 4_555 no
C23 H9n 2.89(3) . no
C23 H1n 2.79(3) 4_555 no
C24 H2 3.0379 4_555 no
C24 H6 3.1308 3_666 no
C24 H7 3.5757 3_666 no
C24 H8 3.4399 . no
C24 H13C 3.3904 . no
C24 H9n 2.67(3) . no
C24 H1n 3.27(3) 4_555 no
C25 H2 3.3639 4_555 no
C25 H12C 2.7718 . no
C25 H13C 3.2808 . no
C25 H9n 2.96(3) . no
C25 H32C 3.1837 2_746 no
C26 H12C 2.7575 . no
C26 H13C 2.9227 . no
C27 H12C 2.9033 . no
C27 H29n 3.37(3) 3_756 no
C27 H33C 3.0795 3_756 no
C28 H12C 3.0393 . no
C28 H21n 3.56(3) 2_746 no
C28 H29n 3.21(3) 3_756 no
C28 H28 3.3031 3_756 no
C28 H32B 3.5320 2_746 no
C28 H32C 3.5052 2_746 no
C28 H33A 3.5240 1_545 no
C28 H33C 3.2005 3_756 no
C29 H12C 3.0507 . no
C29 H21n 2.97(3) 2_746 no
C29 H28 3.3757 3_756 no
C29 H32B 3.4857 2_746 no
C29 H32C 2.8530 2_746 no
C30 H12C 2.9201 . no
C30 H9n 3.41(3) . no
C30 H32C 2.6341 2_746 no
C31 H21n 3.22(3) 2_746 no
C32 H2 3.3457 3_766 no
C32 H1n 3.16(3) 3_766 no
C32 H21n 3.31(3) 2_746 no
C32 H22 3.1551 2_746 no
C33 H12A 3.4131 . no
C33 H12A 2.9801 3_766 no
C33 H27 3.3678 3_756 no
C33 H28 3.2317 3_756 no
H21n H12B 3.1389 4_555 no
H21n N21 3.43(3) 2_756 no
H21n N29 2.36(3) 2_756 no
H21n C28 3.56(3) 2_756 no
H21n C29 2.97(3) 2_756 no
H21n C31 3.22(3) 2_756 no
H21n C32 3.31(3) 2_756 no
H21n H29n 2.62(4) 2_756 no
H21n H28 3.5955 2_756 no
H21n H32A 3.5842 2_756 no
H21n H32B 2.7055 2_756 no
H21n H33A 3.3080 2_746 no
H29n C12 3.33(3) 3_756 no
H29n H12B 2.6812 3_756 no
H29n H12C 3.1687 3_756 no
H29n N21 3.44(3) 2_746 no
H29n C27 3.37(3) 3_756 no
H29n C28 3.21(3) 3_756 no
H29n H21n 2.62(4) 2_746 no
H29n H22 3.1411 2_746 no
H29n H27 3.2349 3_756 no
H29n H28 2.9429 3_756 no
H22 C12 3.3848 4_555 no
H22 C13 3.5020 4_555 no
H22 H12B 2.4947 4_555 no
H22 H13A 2.6455 4_555 no
H22 H1n 3.0137 4_555 no
H22 N29 3.4504 2_756 no
H22 C32 3.1551 2_756 no
H22 H29n 3.1411 2_756 no
H22 H32A 2.8427 2_756 no
H22 H32B 2.6236 2_756 no
H23 C3 3.3451 4_565 no
H23 C6 3.0985 3_666 no
H23 C7 3.4722 3_666 no
H23 C8 3.5491 . no
H23 C13 3.3636 4_555 no
H23 H3 2.7873 4_565 no
H23 H6 2.8223 3_666 no
H23 H7 3.4557 3_666 no
H23 H8 2.6159 . no
H23 H13A 2.5254 4_555 no
H23 H13B 3.4602 4_555 no
H23 H9n 3.2829 . no
H23 H1n 3.0707 4_555 no
H24 C6 3.1342 3_666 no
H24 C7 3.4416 1_545 no
H24 C7 3.3068 3_666 no
H24 H2 3.0432 4_555 no
H24 H6 2.4821 3_666 no
H24 H7 3.4063 1_545 no
H24 H7 2.8182 3_666 no
H24 H8 3.4350 . no
H24 H13C 3.1356 . no
H24 H9n 2.9522 . no
H26 N9 3.3501 1_545 no
H26 C5 3.0389 1_545 no
H26 C6 3.0731 1_545 no
H26 C7 2.9531 1_545 no
H26 C8 2.7632 1_545 no
H26 C9 2.6822 1_545 no
H26 C10 2.8428 1_545 no
H26 C13 3.5643 . no
H26 H7 3.5435 1_545 no
H26 H8 3.2782 1_545 no
H26 H12C 3.2466 . no
H26 H13C 2.6146 . no
H27 N1 3.2088 1_545 no
H27 N9 2.8726 1_545 no
H27 C1 3.4768 1_545 no
H27 C9 3.2013 1_545 no
H27 C10 3.4259 1_545 no
H27 C11 3.4733 1_545 no
H27 H12A 3.0090 1_545 no
H27 H12C 3.4716 . no
H27 H9n 3.3681 1_545 no
H27 C33 3.3678 3_756 no
H27 H29n 3.2349 3_756 no
H27 H32A 3.3116 3_756 no
H27 H33C 2.4122 3_756 no
H28 C12 3.2555 3_756 no
H28 H12A 2.9433 3_756 no
H28 H12B 3.0861 3_756 no
H28 H12C 3.1900 3_756 no
H28 N29 3.3733 3_756 no
H28 C28 3.3031 3_756 no
H28 C29 3.3757 3_756 no
H28 C33 3.2317 3_756 no
H28 H21n 3.5955 2_746 no
H28 H29n 2.9429 3_756 no
H28 H28 3.0967 3_756 no
H28 H33A 3.1040 1_545 no
H28 H33B 3.0022 3_756 no
H28 H33C 2.6672 3_756 no
H32A N1 2.8729 3_766 no
H32A C1 3.1334 3_766 no
H32A C2 3.0689 3_766 no
H32A H2 2.8014 3_766 no
H32A H1n 2.7368 3_766 no
H32A H21n 3.5842 2_746 no
H32A H22 2.8427 2_746 no
H32A H27 3.3116 3_756 no
H32B H2 3.4840 3_766 no
H32B N21 3.3261 2_746 no
H32B C21 3.5102 2_746 no
H32B C22 3.2046 2_746 no
H32B C28 3.5320 2_756 no
H32B C29 3.4857 2_756 no
H32B H21n 2.7055 2_746 no
H32B H22 2.6236 2_746 no
H32B H33A 3.0150 2_746 no
H32C N1 3.2841 3_766 no
H32C H2 3.2366 3_766 no
H32C H1n 2.7066 3_766 no
H32C N21 3.1878 2_756 no
H32C N29 3.2210 2_756 no
H32C C21 2.8885 2_756 no
H32C C25 3.1837 2_756 no
H32C C28 3.5052 2_756 no
H32C C29 2.8530 2_756 no
H32C C30 2.6341 2_756 no
H33A C12 3.3470 3_766 no
H33A H12A 2.7227 3_766 no
H33A H12B 3.0943 3_766 no
H33A H1n 3.5589 3_766 no
H33A N21 3.1063 2_756 no
H33A C28 3.5240 1_565 no
H33A H21n 3.3080 2_756 no
H33A H28 3.1040 1_565 no
H33A H32B 3.0150 2_756 no
H33B C12 3.1989 . no
H33B H12A 2.5307 . no
H33B H12A 3.4961 3_766 no
H33B H12C 2.9969 . no
H33B H28 3.0022 3_756 no
H33B H33C 3.4670 3_766 no
H33C N1 3.3541 3_766 no
H33C C12 3.2500 3_766 no
H33C H12A 3.5273 . no
H33C H12A 2.3971 3_766 no
H33C H12B 3.4433 3_766 no
H33C H1n 3.4702 3_766 no
H33C C27 3.0795 3_756 no
H33C C28 3.2005 3_756 no
H33C H27 2.4122 3_756 no
H33C H28 2.6672 3_756 no
H33C H33B 3.4670 3_766 no

loop_
_geom_hbond_atom_site_label_D
_geom_hbond_atom_site_label_H
_geom_hbond_atom_site_label_A
_geom_hbond_site_symmetry_A
_geom_hbond_distance_DH
_geom_hbond_distance_HA
_geom_hbond_distance_DA
_geom_hbond_angle_DHA
N21 H21N N29 2_756 0.88(2) 2.36(2) 3.229(4) 170(2)
N1 H1N Cg1 4_554 0.93(3) 2.93(3) 3.853(3) 170(2)
N9 H9N Cg1 1_555 0.88(4) 2.85(2) 3.703(3) 164(2)
C12 H12C Cg2 1_555 0.98 2.55 3.521(3) 172
C26 H26 Cg3 1_545 0.95 2.53 3.456(3) 164

loop_
_geom_torsion_atom_site_label_1
_geom_torsion_atom_site_label_2
_geom_torsion_atom_site_label_3
_geom_torsion_atom_site_label_4
_geom_torsion
_geom_torsion_publ_flag
C1 N1 C11 N9 -48.8(3) no
C1 N1 C11 C12 -165.13(16) no
C1 N1 C11 C13 72.6(3) no
C11 N1 C1 C2 -156.31(18) no
C11 N1 C1 C10 27.4(3) no
C9 N9 C11 N1 51.3(3) no
C9 N9 C11 C12 166.88(18) no
C9 N9 C11 C13 -70.7(3) no
C11 N9 C9 C8 153.29(19) no
C11 N9 C9 C10 -32.0(3) no
N1 C1 C2 C3 -175.13(17) no
N1 C1 C10 C5 174.89(17) no
N1 C1 C10 C9 -3.6(3) no
C2 C1 C10 C5 -1.5(3) no
C2 C1 C10 C9 -179.97(18) no
C10 C1 C2 C3 1.1(3) no
C1 C2 C3 C4 0.3(4) no
C2 C3 C4 C5 -1.2(4) no
C3 C4 C5 C6 -179.83(19) no
C3 C4 C5 C10 0.8(3) no
C4 C5 C6 C7 179.12(19) no
C4 C5 C10 C1 0.6(3) no
C4 C5 C10 C9 179.05(18) no
C6 C5 C10 C1 -178.86(18) no
C6 C5 C10 C9 -0.4(3) no
C10 C5 C6 C7 -1.5(3) no
C5 C6 C7 C8 1.7(4) no
C6 C7 C8 C9 0.1(4) no
C7 C8 C9 N9 172.64(19) no
C7 C8 C9 C10 -1.9(4) no
N9 C9 C10 C1 5.7(3) no
N9 C9 C10 C5 -172.81(17) no
C8 C9 C10 C1 -179.45(18) no
C8 C9 C10 C5 2.1(3) no
C21 N21 C31 N29 -55.3(3) no
C21 N21 C31 C32 -171.11(16) no
C21 N21 C31 C33 65.9(3) no
C31 N21 C21 C22 -150.43(19) no
C31 N21 C21 C30 33.5(3) no
C29 N29 C31 N21 51.7(3) no
C29 N29 C31 C32 168.5(2) no
C29 N29 C31 C33 -68.5(3) no
C31 N29 C29 C28 157.1(2) no
C31 N29 C29 C30 -27.6(3) no
N21 C21 C22 C23 -174.14(19) no
N21 C21 C30 C25 173.37(18) no
N21 C21 C30 C29 -4.1(3) no
C22 C21 C30 C25 -2.9(3) no
C22 C21 C30 C29 179.64(19) no
C30 C21 C22 C23 1.9(4) no
C21 C22 C23 C24 -0.3(4) no
C22 C23 C24 C25 -0.3(4) no
C23 C24 C25 C26 178.4(2) no
C23 C24 C25 C30 -0.8(4) no
C24 C25 C26 C27 -178.6(2) no
C24 C25 C30 C21 2.4(4) no
C24 C25 C30 C29 179.82(19) no
C26 C25 C30 C21 -176.83(19) no
C26 C25 C30 C29 0.6(4) no
C30 C25 C26 C27 0.6(4) no
C25 C26 C27 C28 -1.7(4) no
C26 C27 C28 C29 1.6(4) no
C27 C28 C29 N29 174.8(2) no
C27 C28 C29 C30 -0.4(4) no
N29 C29 C30 C21 1.3(3) no
N29 C29 C30 C25 -176.12(18) no
C28 C29 C30 C21 176.72(19) no
C28 C29 C30 C25 -0.7(4) no

loop_
_cod_related_entry_id
_cod_related_entry_database
_cod_related_entry_code
1 ChemSpider 65499
